data_7055905
loop_
_publ_author_name
'Saha, Pinaki'
'Samanta, Debasish'
'Ghosh, Prasanta'

_publ_section_title
;
 Glyoxalbis(2-methylmercaptoanil) complexes of nickel and ruthenium:
 radical versus non-radical states
;
_journal_issue 3
_journal_name_full 'New J. Chem.'
_journal_page_first 1149
_journal_paper_doi 10.1039/C6NJ02903E
_journal_volume 41
_journal_year 2017
_chemical_formula_moiety 'C16 H16 Cl2 N2 Ru S2'
_chemical_formula_sum 'C16 H16 Cl2 N2 Ru S2'
_chemical_formula_weight 472.40
_space_group_crystal_system monoclinic
_space_group_IT_number 14
_space_group_name_Hall '-P 2ybc'
_space_group_name_H-M_alt 'P 1 21/c 1'
_symmetry_space_group_name_Hall '-P 2ybc'
_symmetry_space_group_name_H-M 'P 1 21/c 1'
_atom_sites_solution_hydrogens geom
_audit_creation_method SHELXL-2014/6
_audit_update_record
;
2016-08-04 deposited with the CCDC.
2016-12-15 downloaded from the CCDC.
;
_cell_angle_alpha 90
_cell_angle_beta 100.8400(10)
_cell_angle_gamma 90
_cell_formula_units_Z 8
_cell_length_a 7.4899(3)
_cell_length_b 24.1677(8)
_cell_length_c 19.6549(7)
_cell_measurement_reflns_used 9809
_cell_measurement_temperature 298(2)
_cell_measurement_theta_max 26.36
_cell_measurement_theta_min 2.89
_cell_volume 3494.3(2)
_computing_cell_refinement 'Bruker SAINT'
_computing_data_collection 'Bruker APEX2'
_computing_data_reduction 'Bruker SAINT'
_computing_molecular_graphics 'Bruker SHELXTL'
_computing_publication_material 'Bruker SHELXTL'
_computing_structure_refinement 'SHELXL-2014 (Sheldrick 2014)'
_computing_structure_solution 'SHELXS-97 (Sheldrick 2008)'
_diffrn_ambient_temperature 298(2)
_diffrn_measured_fraction_theta_full 0.999
_diffrn_measured_fraction_theta_max 0.998
_diffrn_measurement_device_type 'Bruker APEX-II CCD'
_diffrn_measurement_method '\f and \w scans'
_diffrn_radiation_type MoK\a
_diffrn_radiation_wavelength 0.71073
_diffrn_reflns_av_R_equivalents 0.0445
_diffrn_reflns_av_unetI/netI 0.0310
_diffrn_reflns_Laue_measured_fraction_full 0.999
_diffrn_reflns_Laue_measured_fraction_max 0.998
_diffrn_reflns_limit_h_max 9
_diffrn_reflns_limit_h_min -9
_diffrn_reflns_limit_k_max 30
_diffrn_reflns_limit_k_min -30
_diffrn_reflns_limit_l_max 24
_diffrn_reflns_limit_l_min -24
_diffrn_reflns_number 51316
_diffrn_reflns_point_group_measured_fraction_full 0.999
_diffrn_reflns_point_group_measured_fraction_max 0.998
_diffrn_reflns_theta_full 25.242
_diffrn_reflns_theta_max 26.411
_diffrn_reflns_theta_min 2.701
_diffrn_source Mo
_exptl_absorpt_coefficient_mu 1.441
_exptl_absorpt_correction_T_max 0.779
_exptl_absorpt_correction_T_min 0.650
_exptl_absorpt_correction_type multi-scan
_exptl_absorpt_process_details 'APEX2 (Bruker AXS Inc. 2007)'
_exptl_crystal_colour green
_exptl_crystal_density_diffrn 1.796
_exptl_crystal_description prism
_exptl_crystal_F_000 1888
_exptl_crystal_size_max 0.36
_exptl_crystal_size_mid 0.25
_exptl_crystal_size_min 0.18
_refine_diff_density_max 0.979
_refine_diff_density_min -0.791
_refine_diff_density_rms 0.094
_refine_ls_extinction_method none
_refine_ls_goodness_of_fit_ref 1.135
_refine_ls_hydrogen_treatment constr
_refine_ls_matrix_type full
_refine_ls_number_parameters 419
_refine_ls_number_reflns 7164
_refine_ls_number_restraints 0
_refine_ls_restrained_S_all 1.135
_refine_ls_R_factor_all 0.0666
_refine_ls_R_factor_gt 0.0402
_refine_ls_shift/su_max 0.001
_refine_ls_shift/su_mean 0.000
_refine_ls_structure_factor_coef Fsqd
_refine_ls_weighting_details 'w=1/[\s^2^(Fo^2^)+(0.0168P)^2^+10.2574P] where P=(Fo^2^+2Fc^2^)/3'
_refine_ls_weighting_scheme calc
_refine_ls_wR_factor_gt 0.0788
_refine_ls_wR_factor_ref 0.0895
_reflns_Friedel_coverage 0.000
_reflns_number_gt 5031
_reflns_number_total 7164
_reflns_threshold_expression 'I > 2\s(I)'
_cod_data_source_file c6nj02903e2.cif
_cod_data_source_block 2
_cod_depositor_comments 'Adding full bibliography for 7055903--7055906.cif.'
_cod_database_code 7055905
_shelx_space_group_comment
;
The symmetry employed for this shelxl refinement is uniquely defined
by the following loop, which should always be used as a source of
symmetry information in preference to the above space-group names.
They are only intended as comments.
;
_shelx_estimated_absorpt_t_min 0.010
_shelx_estimated_absorpt_t_max 0.015
_shelxl_version_number 2014/6

loop_
_space_group_symop_operation_xyz
'x, y, z'
'-x, y+1/2, -z+1/2'
'-x, -y, -z'
'x, -y-1/2, z-1/2'

loop_
_atom_site_label
_atom_site_type_symbol
_atom_site_fract_x
_atom_site_fract_y
_atom_site_fract_z
_atom_site_U_iso_or_equiv
_atom_site_adp_type
_atom_site_occupancy
_atom_site_site_symmetry_order
_atom_site_calc_flag
_atom_site_refinement_flags_posn
_atom_site_refinement_flags_adp
C1 C 0.8449(6) 0.25966(17) 0.8917(2) 0.0278(10) Uani 1 1 d . .
Cl1 Cl 1.30568(16) 0.25406(4) 0.83435(5) 0.0307(3) Uani 1 1 d . .
N1 N 0.9337(5) 0.31850(13) 0.80547(17) 0.0226(8) Uani 1 1 d . .
Ru1 Ru 1.01573(5) 0.25348(2) 0.75812(2) 0.02135(10) Uani 1 1 d . .
S1 S 0.92544(16) 0.20192(4) 0.84872(6) 0.0294(3) Uani 1 1 d . .
C2 C 0.7761(7) 0.2518(2) 0.9512(2) 0.0404(12) Uani 1 1 d . .
H2 H 0.7707 0.2163 0.9688 0.048 Uiso 1 1 calc R U
Cl2 Cl 0.72841(16) 0.24400(5) 0.68225(6) 0.0356(3) Uani 1 1 d . .
N2 N 1.0772(5) 0.31362(13) 0.69804(17) 0.0227(8) Uani 1 1 d . .
Ru2 Ru 0.48358(5) 0.49467(2) 0.73899(2) 0.02169(10) Uani 1 1 d . .
S2 S 1.16361(16) 0.19564(4) 0.68939(5) 0.0271(2) Uani 1 1 d . .
C3 C 0.7152(7) 0.2958(2) 0.9850(3) 0.0444(13) Uani 1 1 d . .
H3 H 0.6666 0.2900 1.0246 0.053 Uiso 1 1 calc R U
Cl3 Cl 0.77046(16) 0.50260(5) 0.81544(6) 0.0353(3) Uani 1 1 d . .
N3 N 0.5619(5) 0.43063(14) 0.68845(18) 0.0246(8) Uani 1 1 d . .
S3 S 0.57473(16) 0.54843(4) 0.65088(6) 0.0299(3) Uani 1 1 d . .
C4 C 0.7272(7) 0.3490(2) 0.9594(2) 0.0383(12) Uani 1 1 d . .
H4 H 0.6860 0.3788 0.9820 0.046 Uiso 1 1 calc R U
Cl4 Cl 0.19257(16) 0.49414(5) 0.66391(5) 0.0333(3) Uani 1 1 d . .
N4 N 0.4178(5) 0.43288(14) 0.79558(17) 0.0235(8) Uani 1 1 d . .
S4 S 0.33755(16) 0.55074(4) 0.80993(6) 0.0281(2) Uani 1 1 d . .
C5 C 0.7995(6) 0.35800(18) 0.9009(2) 0.0302(11) Uani 1 1 d . .
H5 H 0.8083 0.3938 0.8845 0.036 Uiso 1 1 calc R U
C6 C 0.8597(6) 0.31316(17) 0.8661(2) 0.0251(10) Uani 1 1 d . .
C7 C 0.9581(6) 0.36658(17) 0.7763(2) 0.0265(10) Uani 1 1 d . .
H7 H 0.9265 0.4000 0.7942 0.032 Uiso 1 1 calc R U
C8 C 1.0348(6) 0.36365(17) 0.7167(2) 0.0270(10) Uani 1 1 d . .
H8 H 1.0547 0.3950 0.6917 0.032 Uiso 1 1 calc R U
C9 C 1.1523(6) 0.30228(18) 0.6385(2) 0.0267(10) Uani 1 1 d . .
C10 C 1.1836(7) 0.34302(19) 0.5913(2) 0.0341(11) Uani 1 1 d . .
H10 H 1.1599 0.3799 0.5995 0.041 Uiso 1 1 calc R U
C11 C 1.2489(8) 0.3286(2) 0.5332(3) 0.0451(14) Uani 1 1 d . .
H11 H 1.2670 0.3558 0.5017 0.054 Uiso 1 1 calc R U
C12 C 1.2883(8) 0.2739(2) 0.5208(2) 0.0451(13) Uani 1 1 d . .
H12 H 1.3320 0.2644 0.4812 0.054 Uiso 1 1 calc R U
C13 C 1.2620(7) 0.2335(2) 0.5681(2) 0.0389(12) Uani 1 1 d . .
H13 H 1.2911 0.1969 0.5605 0.047 Uiso 1 1 calc R U
C14 C 1.1925(6) 0.24723(17) 0.6266(2) 0.0261(9) Uani 1 1 d . .
C15 C 0.7157(7) 0.1633(2) 0.8236(3) 0.0479(14) Uani 1 1 d . .
H15A H 0.6665 0.1548 0.8641 0.072 Uiso 1 1 calc R U
H15B H 0.7397 0.1296 0.8011 0.072 Uiso 1 1 calc R U
H15C H 0.6297 0.1852 0.7924 0.072 Uiso 1 1 calc R U
C16 C 1.0166(7) 0.14646(18) 0.6366(2) 0.0381(11) Uani 1 1 d . .
H16A H 0.9043 0.1642 0.6166 0.057 Uiso 1 1 calc R U
H16B H 0.9923 0.1160 0.6648 0.057 Uiso 1 1 calc R U
H16C H 1.0752 0.1331 0.6004 0.057 Uiso 1 1 calc R U
C17 C 0.6531(6) 0.49205(18) 0.6052(2) 0.0283(10) Uani 1 1 d . .
C18 C 0.7240(7) 0.5022(2) 0.5461(2) 0.0386(12) Uani 1 1 d . .
H18 H 0.7348 0.5383 0.5310 0.046 Uiso 1 1 calc R U
C19 C 0.7785(7) 0.4585(2) 0.5097(3) 0.0436(13) Uani 1 1 d . .
H19 H 0.8272 0.4653 0.4703 0.052 Uiso 1 1 calc R U
C20 C 0.7613(8) 0.4052(2) 0.5314(3) 0.0447(13) Uani 1 1 d . .
H20 H 0.7986 0.3760 0.5065 0.054 Uiso 1 1 calc R U
C21 C 0.6892(7) 0.3943(2) 0.5898(2) 0.0376(12) Uani 1 1 d . .
H21 H 0.6768 0.3580 0.6038 0.045 Uiso 1 1 calc R U
C22 C 0.6353(6) 0.43775(17) 0.6275(2) 0.0240(10) Uani 1 1 d . .
C23 C 0.5353(7) 0.38148(17) 0.7148(2) 0.0274(10) Uani 1 1 d . .
H23 H 0.5663 0.3486 0.6955 0.033 Uiso 1 1 calc R U
C24 C 0.4564(6) 0.38306(17) 0.7744(2) 0.0274(11) Uani 1 1 d . .
H24 H 0.4329 0.3511 0.7975 0.033 Uiso 1 1 calc R U
C25 C 0.3406(6) 0.44266(18) 0.8554(2) 0.0258(10) Uani 1 1 d . .
C26 C 0.3029(7) 0.4010(2) 0.8993(2) 0.0338(11) Uani 1 1 d . .
H26 H 0.3235 0.3642 0.8894 0.041 Uiso 1 1 calc R U
C27 C 0.2352(7) 0.4144(2) 0.9575(3) 0.0435(13) Uani 1 1 d . .
H27 H 0.2106 0.3864 0.9868 0.052 Uiso 1 1 calc R U
C28 C 0.2031(8) 0.4686(2) 0.9733(3) 0.0474(14) Uani 1 1 d . .
H28 H 0.1609 0.4771 1.0136 0.057 Uiso 1 1 calc R U
C29 C 0.2341(7) 0.5102(2) 0.9286(2) 0.0405(12) Uani 1 1 d . .
H29 H 0.2076 0.5467 0.9378 0.049 Uiso 1 1 calc R U
C30 C 0.3051(6) 0.49746(18) 0.8698(2) 0.0289(10) Uani 1 1 d . .
C31 C 0.7828(8) 0.5863(2) 0.6775(3) 0.0493(14) Uani 1 1 d . .
H31A H 0.8689 0.5636 0.7075 0.074 Uiso 1 1 calc R U
H31B H 0.7590 0.6191 0.7017 0.074 Uiso 1 1 calc R U
H31C H 0.8317 0.5963 0.6374 0.074 Uiso 1 1 calc R U
C32 C 0.4852(7) 0.5982(2) 0.8651(3) 0.0432(12) Uani 1 1 d . .
H32A H 0.4276 0.6099 0.9024 0.065 Uiso 1 1 calc R U
H32B H 0.5085 0.6299 0.8386 0.065 Uiso 1 1 calc R U
H32C H 0.5979 0.5801 0.8837 0.065 Uiso 1 1 calc R U

loop_
_atom_site_aniso_label
_atom_site_aniso_U_11
_atom_site_aniso_U_22
_atom_site_aniso_U_33
_atom_site_aniso_U_23
_atom_site_aniso_U_13
_atom_site_aniso_U_12
C1 0.029(3) 0.027(2) 0.027(2) -0.0022(18) 0.0040(19) 0.0008(19)
Cl1 0.0309(6) 0.0295(6) 0.0301(5) 0.0023(4) 0.0014(5) 0.0003(4)
N1 0.025(2) 0.0197(17) 0.0226(18) -0.0002(14) 0.0016(15) 0.0024(15)
Ru1 0.0260(2) 0.01647(17) 0.02234(17) -0.00053(13) 0.00640(14) 0.00134(13)
S1 0.0375(7) 0.0206(5) 0.0325(6) 0.0017(4) 0.0129(5) 0.0014(5)
C2 0.053(4) 0.039(3) 0.032(2) -0.002(2) 0.016(2) -0.004(2)
Cl2 0.0312(6) 0.0329(6) 0.0400(6) -0.0042(5) 0.0001(5) 0.0016(5)
N2 0.025(2) 0.0183(17) 0.0237(18) -0.0013(14) 0.0006(15) 0.0013(14)
Ru2 0.0256(2) 0.01571(17) 0.02438(17) 0.00222(14) 0.00629(14) 0.00118(13)
S2 0.0343(6) 0.0219(5) 0.0258(5) -0.0016(4) 0.0074(5) 0.0045(4)
C3 0.045(3) 0.061(4) 0.032(3) -0.012(2) 0.019(2) -0.007(3)
Cl3 0.0312(6) 0.0296(6) 0.0421(6) -0.0015(5) -0.0008(5) 0.0012(5)
N3 0.023(2) 0.0238(18) 0.0258(18) -0.0029(15) 0.0029(16) -0.0006(15)
S3 0.0382(7) 0.0217(5) 0.0321(6) 0.0048(4) 0.0129(5) 0.0017(5)
C4 0.037(3) 0.048(3) 0.030(2) -0.017(2) 0.007(2) 0.002(2)
Cl4 0.0318(7) 0.0325(6) 0.0337(6) 0.0064(5) 0.0010(5) -0.0013(5)
N4 0.024(2) 0.0228(18) 0.0227(18) 0.0024(14) 0.0015(15) 0.0008(15)
S4 0.0338(6) 0.0223(5) 0.0294(6) 0.0002(4) 0.0090(5) 0.0040(5)
C5 0.031(3) 0.028(2) 0.032(2) -0.0060(19) 0.004(2) 0.0001(19)
C6 0.026(3) 0.027(2) 0.022(2) -0.0042(17) 0.0024(18) 0.0016(18)
C7 0.028(3) 0.021(2) 0.030(2) -0.0029(18) 0.003(2) 0.0028(18)
C8 0.029(3) 0.020(2) 0.030(2) 0.0048(17) 0.002(2) 0.0007(18)
C9 0.030(3) 0.028(2) 0.021(2) 0.0003(17) 0.0026(19) -0.0009(19)
C10 0.039(3) 0.032(2) 0.032(2) 0.006(2) 0.009(2) -0.001(2)
C11 0.051(4) 0.052(3) 0.033(3) 0.014(2) 0.012(2) -0.001(3)
C12 0.056(4) 0.057(3) 0.026(2) 0.001(2) 0.018(2) 0.000(3)
C13 0.046(3) 0.039(3) 0.035(3) -0.005(2) 0.016(2) 0.008(2)
C14 0.027(2) 0.029(2) 0.023(2) 0.0016(18) 0.0068(18) -0.0003(18)
C15 0.059(4) 0.037(3) 0.053(3) -0.010(2) 0.023(3) -0.024(3)
C16 0.050(3) 0.027(2) 0.037(3) -0.007(2) 0.008(2) -0.004(2)
C17 0.027(2) 0.032(2) 0.026(2) 0.0015(18) 0.0051(18) -0.0003(19)
C18 0.045(3) 0.040(3) 0.033(2) 0.005(2) 0.010(2) -0.002(2)
C19 0.046(3) 0.057(3) 0.029(3) -0.003(2) 0.012(2) 0.000(3)
C20 0.052(4) 0.051(3) 0.033(3) -0.015(2) 0.012(2) 0.003(3)
C21 0.047(3) 0.032(3) 0.034(3) -0.007(2) 0.007(2) 0.005(2)
C22 0.022(2) 0.026(2) 0.023(2) -0.0014(17) 0.0017(18) 0.0007(17)
C23 0.032(3) 0.016(2) 0.034(2) -0.0004(17) 0.003(2) 0.0015(18)
C24 0.031(3) 0.018(2) 0.031(2) 0.0048(18) 0.001(2) -0.0006(18)
C25 0.020(2) 0.029(2) 0.028(2) 0.0030(18) 0.0026(18) -0.0022(18)
C26 0.037(3) 0.035(3) 0.028(2) 0.011(2) 0.003(2) -0.005(2)
C27 0.044(3) 0.054(3) 0.035(3) 0.018(2) 0.011(2) 0.001(3)
C28 0.053(4) 0.063(4) 0.030(3) 0.008(2) 0.018(2) 0.006(3)
C29 0.044(3) 0.040(3) 0.040(3) 0.001(2) 0.016(2) 0.006(2)
C30 0.028(2) 0.032(2) 0.027(2) 0.0039(19) 0.0074(19) 0.0023(19)
C31 0.058(4) 0.036(3) 0.057(3) -0.010(2) 0.018(3) -0.015(3)
C32 0.053(3) 0.037(3) 0.040(3) -0.011(2) 0.010(2) -0.008(2)

loop_
_atom_type_symbol
_atom_type_description
_atom_type_scat_dispersion_real
_atom_type_scat_dispersion_imag
_atom_type_scat_source
C C 0.0033 0.0016 'International Tables Vol C Tables 4.2.6.8 and 6.1.1.4'
H H 0.0000 0.0000 'International Tables Vol C Tables 4.2.6.8 and 6.1.1.4'
N N 0.0061 0.0033 'International Tables Vol C Tables 4.2.6.8 and 6.1.1.4'
S S 0.1246 0.1234 'International Tables Vol C Tables 4.2.6.8 and 6.1.1.4'
Cl Cl 0.1484 0.1585 'International Tables Vol C Tables 4.2.6.8 and 6.1.1.4'
Ru Ru -1.2594 0.8363 'International Tables Vol C Tables 4.2.6.8 and 6.1.1.4'

loop_
_geom_angle_atom_site_label_1
_geom_angle_atom_site_label_2
_geom_angle_atom_site_label_3
_geom_angle
C2 C1 C6 119.9(4)
C2 C1 S1 120.4(3)
C6 C1 S1 119.6(3)
C7 N1 C6 123.7(4)
C7 N1 Ru1 114.3(3)
C6 N1 Ru1 122.0(3)
N2 Ru1 N1 79.95(15)
N2 Ru1 S2 84.64(10)
N1 Ru1 S2 163.51(11)
N2 Ru1 S1 164.46(10)
N1 Ru1 S1 84.64(10)
S2 Ru1 S1 110.43(4)
N2 Ru1 Cl2 88.93(11)
N1 Ru1 Cl2 92.68(11)
S2 Ru1 Cl2 92.90(4)
S1 Ru1 Cl2 93.88(4)
N2 Ru1 Cl1 94.79(10)
N1 Ru1 Cl1 91.51(11)
S2 Ru1 Cl1 83.89(4)
S1 Ru1 Cl1 83.48(4)
Cl2 Ru1 Cl1 174.83(4)
C1 S1 C15 100.2(2)
C1 S1 Ru1 96.50(15)
C15 S1 Ru1 114.85(18)
C1 C2 C3 121.0(5)
C1 C2 H2 119.5
C3 C2 H2 119.5
C8 N2 C9 124.0(4)
C8 N2 Ru1 114.3(3)
C9 N2 Ru1 121.5(3)
N4 Ru2 N3 79.71(15)
N4 Ru2 S4 84.78(11)
N3 Ru2 S4 163.30(11)
N4 Ru2 S3 164.24(11)
N3 Ru2 S3 84.76(11)
S4 Ru2 S3 110.32(4)
N4 Ru2 Cl3 89.81(11)
N3 Ru2 Cl3 93.55(11)
S4 Ru2 Cl3 92.55(4)
S3 Ru2 Cl3 93.85(4)
N4 Ru2 Cl4 92.78(10)
N3 Ru2 Cl4 90.45(11)
S4 Ru2 Cl4 84.12(4)
S3 Ru2 Cl4 84.61(4)
Cl3 Ru2 Cl4 175.57(4)
C14 S2 C16 101.6(2)
C14 S2 Ru1 96.44(14)
C16 S2 Ru1 114.65(17)
C2 C3 C4 119.3(5)
C2 C3 H3 120.3
C4 C3 H3 120.3
C23 N3 C22 123.3(4)
C23 N3 Ru2 115.0(3)
C22 N3 Ru2 121.7(3)
C17 S3 C31 100.6(2)
C17 S3 Ru2 96.67(14)
C31 S3 Ru2 114.85(19)
C5 C4 C3 120.8(4)
C5 C4 H4 119.6
C3 C4 H4 119.6
C24 N4 C25 123.8(4)
C24 N4 Ru2 114.7(3)
C25 N4 Ru2 121.4(3)
C30 S4 C32 101.8(2)
C30 S4 Ru2 96.35(15)
C32 S4 Ru2 114.88(18)
C4 C5 C6 119.8(4)
C4 C5 H5 120.1
C6 C5 H5 120.1
C1 C6 C5 119.1(4)
C1 C6 N1 117.2(4)
C5 C6 N1 123.7(4)
N1 C7 C8 115.5(4)
N1 C7 H7 122.3
C8 C7 H7 122.3
N2 C8 C7 115.9(4)
N2 C8 H8 122.1
C7 C8 H8 122.1
C14 C9 C10 119.4(4)
C14 C9 N2 117.1(4)
C10 C9 N2 123.5(4)
C11 C10 C9 120.2(5)
C11 C10 H10 119.9
C9 C10 H10 119.9
C10 C11 C12 120.7(5)
C10 C11 H11 119.7
C12 C11 H11 119.7
C11 C12 C13 119.5(5)
C11 C12 H12 120.2
C13 C12 H12 120.2
C12 C13 C14 120.6(5)
C12 C13 H13 119.7
C14 C13 H13 119.7
C13 C14 C9 119.6(4)
C13 C14 S2 121.0(3)
C9 C14 S2 119.3(3)
S1 C15 H15A 109.5
S1 C15 H15B 109.5
H15A C15 H15B 109.5
S1 C15 H15C 109.5
H15A C15 H15C 109.5
H15B C15 H15C 109.5
S2 C16 H16A 109.5
S2 C16 H16B 109.5
H16A C16 H16B 109.5
S2 C16 H16C 109.5
H16A C16 H16C 109.5
H16B C16 H16C 109.5
C18 C17 C22 120.1(4)
C18 C17 S3 119.9(4)
C22 C17 S3 119.8(3)
C19 C18 C17 119.8(5)
C19 C18 H18 120.1
C17 C18 H18 120.1
C20 C19 C18 120.3(5)
C20 C19 H19 119.9
C18 C19 H19 119.9
C19 C20 C21 120.8(5)
C19 C20 H20 119.6
C21 C20 H20 119.6
C20 C21 C22 119.8(5)
C20 C21 H21 120.1
C22 C21 H21 120.1
C21 C22 C17 119.3(4)
C21 C22 N3 123.8(4)
C17 C22 N3 116.9(4)
N3 C23 C24 114.7(4)
N3 C23 H23 122.6
C24 C23 H23 122.6
N4 C24 C23 115.9(4)
N4 C24 H24 122.1
C23 C24 H24 122.1
C26 C25 C30 119.7(4)
C26 C25 N4 123.6(4)
C30 C25 N4 116.7(4)
C27 C26 C25 119.6(5)
C27 C26 H26 120.2
C25 C26 H26 120.2
C26 C27 C28 121.3(5)
C26 C27 H27 119.3
C28 C27 H27 119.3
C27 C28 C29 119.4(5)
C27 C28 H28 120.3
C29 C28 H28 120.3
C28 C29 C30 120.1(5)
C28 C29 H29 120.0
C30 C29 H29 120.0
C25 C30 C29 119.7(4)
C25 C30 S4 119.8(3)
C29 C30 S4 120.4(4)
S3 C31 H31A 109.5
S3 C31 H31B 109.5
H31A C31 H31B 109.5
S3 C31 H31C 109.5
H31A C31 H31C 109.5
H31B C31 H31C 109.5
S4 C32 H32A 109.5
S4 C32 H32B 109.5
H32A C32 H32B 109.5
S4 C32 H32C 109.5
H32A C32 H32C 109.5
H32B C32 H32C 109.5

loop_
_geom_bond_atom_site_label_1
_geom_bond_atom_site_label_2
_geom_bond_distance
C1 C2 1.377(6)
C1 C6 1.399(6)
C1 S1 1.793(4)
Cl1 Ru1 2.3953(11)
N1 C7 1.324(5)
N1 C6 1.412(5)
N1 Ru1 1.982(3)
Ru1 N2 1.981(3)
Ru1 S2 2.3598(11)
Ru1 S1 2.3736(11)
Ru1 Cl2 2.3875(12)
S1 C15 1.814(5)
C2 C3 1.376(7)
C2 H2 0.9300
N2 C8 1.319(5)
N2 C9 1.417(5)
Ru2 N4 1.979(3)
Ru2 N3 1.986(3)
Ru2 S4 2.3558(11)
Ru2 S3 2.3661(11)
Ru2 Cl3 2.3868(12)
Ru2 Cl4 2.3915(12)
S2 C14 1.796(4)
S2 C16 1.809(4)
C3 C4 1.388(7)
C3 H3 0.9300
N3 C23 1.326(5)
N3 C22 1.420(5)
S3 C17 1.791(4)
S3 C31 1.798(5)
C4 C5 1.378(7)
C4 H4 0.9300
N4 C24 1.323(5)
N4 C25 1.425(6)
S4 C30 1.791(4)
S4 C32 1.807(5)
C5 C6 1.400(6)
C5 H5 0.9300
C7 C8 1.401(7)
C7 H7 0.9300
C8 H8 0.9300
C9 C14 1.393(6)
C9 C10 1.402(6)
C10 C11 1.371(7)
C10 H10 0.9300
C11 C12 1.385(7)
C11 H11 0.9300
C12 C13 1.387(7)
C12 H12 0.9300
C13 C14 1.389(6)
C13 H13 0.9300
C15 H15A 0.9600
C15 H15B 0.9600
C15 H15C 0.9600
C16 H16A 0.9600
C16 H16B 0.9600
C16 H16C 0.9600
C17 C18 1.387(6)
C17 C22 1.398(6)
C18 C19 1.378(7)
C18 H18 0.9300
C19 C20 1.371(7)
C19 H19 0.9300
C20 C21 1.383(7)
C20 H20 0.9300
C21 C22 1.388(6)
C21 H21 0.9300
C23 C24 1.409(7)
C23 H23 0.9300
C24 H24 0.9300
C25 C26 1.389(6)
C25 C30 1.390(6)
C26 C27 1.375(7)
C26 H26 0.9300
C27 C28 1.376(7)
C27 H27 0.9300
C28 C29 1.383(7)
C28 H28 0.9300
C29 C30 1.395(6)
C29 H29 0.9300
C31 H31A 0.9600
C31 H31B 0.9600
C31 H31C 0.9600
C32 H32A 0.9600
C32 H32B 0.9600
C32 H32C 0.9600
